data_7232493
loop_
_publ_author_name
'Johnson, Sarah N.'
'Ellington, Thomas L.'
'Ngo, Duong T.'
'Nevarez, Jorge L.'
'Sparks, Nicholas'
'Rheingold, Arnold L.'
'Watkins, Davita L.'
'Tschumper, Gregory S.'

_publ_section_title
;
 Probing non-covalent interactions driving molecular assembly in
 organo-electronic building blocks
;
_journal_issue 20
_journal_name_full CrystEngComm
_journal_page_first 3151
_journal_paper_doi 10.1039/C9CE00219G
_journal_volume 21
_journal_year 2019
_chemical_formula_moiety 'C8 F5 I, C13 H9 N O2'
_chemical_formula_sum 'C21 H9 F5 I N O2'
_chemical_formula_weight 529.19
_chemical_name_systematic F5BAI-PyrFur2
_space_group_crystal_system triclinic
_space_group_IT_number 2
_space_group_name_Hall '-P 1'
_space_group_name_H-M_alt 'P -1'
_symmetry_space_group_name_Hall '-P 1'
_symmetry_space_group_name_H-M 'P -1'
_atom_sites_solution_hydrogens geom
_atom_sites_solution_primary dual
_audit_creation_date 2017-08-14
_audit_creation_method
;
Olex2 1.2-beta
(compiled 2017.07.20 svn.r3457 for OlexSys, GUI svn.r5370)
;
_audit_update_record
;
2018-10-30 deposited with the CCDC.    2019-03-13 downloaded from the CCDC.
;
_cell_angle_alpha 86.922(7)
_cell_angle_beta 70.756(6)
_cell_angle_gamma 68.527(4)
_cell_formula_units_Z 2
_cell_length_a 8.6980(15)
_cell_length_b 10.4998(15)
_cell_length_c 12.215(2)
_cell_measurement_reflns_used 9779
_cell_measurement_temperature 200
_cell_measurement_theta_max 68.423
_cell_measurement_theta_min 4.538
_cell_volume 977.3(3)
_computing_cell_refinement 'SAINT V8.38A (?, 2016)'
_computing_data_reduction 'SAINT V8.38A (?, 2016)'
_computing_molecular_graphics 'Olex2 (Dolomanov et al., 2009)'
_computing_publication_material 'Olex2 (Dolomanov et al., 2009)'
_computing_structure_refinement 'XL (Sheldrick, 2008)'
_computing_structure_solution 'ShelXT (Sheldrick, 2015)'
_diffrn_ambient_temperature 200
_diffrn_detector 'Bruker APEX2 area detector'
_diffrn_detector_area_resol_mean 7.9
_diffrn_detector_type 'CCD area detector'
_diffrn_measured_fraction_theta_full 0.982
_diffrn_measured_fraction_theta_max 0.978
_diffrn_measurement_device 'three-circle diffractometer'
_diffrn_measurement_device_type 'Bruker SMART APEX2 area detector'
_diffrn_measurement_method '\f and \w scans'
_diffrn_radiation_monochromator 'mirror optics'
_diffrn_radiation_probe x-ray
_diffrn_radiation_type CuK\a
_diffrn_radiation_wavelength 1.54178
_diffrn_reflns_av_R_equivalents 0.0432
_diffrn_reflns_av_unetI/netI 0.0427
_diffrn_reflns_Laue_measured_fraction_full 0.982
_diffrn_reflns_Laue_measured_fraction_max 0.978
_diffrn_reflns_limit_h_max 10
_diffrn_reflns_limit_h_min -10
_diffrn_reflns_limit_k_max 12
_diffrn_reflns_limit_k_min -12
_diffrn_reflns_limit_l_max 13
_diffrn_reflns_limit_l_min -14
_diffrn_reflns_number 12356
_diffrn_reflns_point_group_measured_fraction_full 0.982
_diffrn_reflns_point_group_measured_fraction_max 0.978
_diffrn_reflns_theta_full 67.679
_diffrn_reflns_theta_max 68.418
_diffrn_reflns_theta_min 3.844
_diffrn_source 'microfocus sealed X-ray tube'
_diffrn_source_type 'Incoatec I\ms'
_diffrn_standards_number 0
_exptl_absorpt_coefficient_mu 13.480
_exptl_absorpt_correction_T_max 0.3201
_exptl_absorpt_correction_T_min 0.1434
_exptl_absorpt_correction_type multi-scan
_exptl_absorpt_process_details
'SADABS-2016/2 (Bruker,2016/2) was used for absorption correction. wR2(int) was 0.1244 before and 0.0633 after correction. The Ratio of minimum to maximum transmission is 0.4480. The \l/2 correction factor is Not present.'
_exptl_crystal_colour colourless
_exptl_crystal_colour_primary colourless
_exptl_crystal_density_diffrn 1.798
_exptl_crystal_description plate
_exptl_crystal_F_000 512
_exptl_crystal_size_max 0.24
_exptl_crystal_size_mid 0.22
_exptl_crystal_size_min 0.07
_refine_diff_density_max 0.998
_refine_diff_density_min -0.563
_refine_diff_density_rms 0.109
_refine_ls_extinction_method none
_refine_ls_goodness_of_fit_ref 1.038
_refine_ls_hydrogen_treatment constr
_refine_ls_matrix_type full
_refine_ls_number_parameters 271
_refine_ls_number_reflns 3504
_refine_ls_number_restraints 0
_refine_ls_restrained_S_all 1.038
_refine_ls_R_factor_all 0.0407
_refine_ls_R_factor_gt 0.0381
_refine_ls_shift/su_max 0.001
_refine_ls_shift/su_mean 0.000
_refine_ls_structure_factor_coef Fsqd
_refine_ls_weighting_details 'w=1/[\s^2^(Fo^2^)+(0.0553P)^2^+1.6129P] where P=(Fo^2^+2Fc^2^)/3'
_refine_ls_weighting_scheme calc
_refine_ls_wR_factor_gt 0.1012
_refine_ls_wR_factor_ref 0.1040
_reflns_Friedel_coverage 0.000
_reflns_number_gt 3278
_reflns_number_total 3504
_reflns_threshold_expression 'I > 2\s(I)'
_cod_data_source_file c9ce00219g2.cif
_cod_data_source_block dwat42_a
_cod_depositor_comments 'Adding full bibliography for 7232492--7232493.cif.'
_cod_original_cell_volume 977.2(3)
_cod_database_code 7232493
_shelx_shelxl_version_number 2016/6
_shelx_space_group_comment
;
The symmetry employed for this shelxl refinement is uniquely defined
by the following loop, which should always be used as a source of
symmetry information in preference to the above space-group names.
They are only intended as comments.
;
_shelx_estimated_absorpt_t_max 0.452
_shelx_estimated_absorpt_t_min 0.140
_olex2_refinement_description
;
1. Fixed Uiso
 At 1.2 times of:
  All C(H) groups
2.a Aromatic/amide H refined with riding coordinates:
 C9(H9), C11(H11), C13(H13), C15(H15), C16(H16), C17(H17), C19(H19), C20(H20),
 C21(H21)
;
_olex2_submission_special_instructions 'No special instructions were received'

loop_
_space_group_symop_operation_xyz
'x, y, z'
'-x, -y, -z'

loop_
_atom_site_label
_atom_site_type_symbol
_atom_site_fract_x
_atom_site_fract_y
_atom_site_fract_z
_atom_site_U_iso_or_equiv
_atom_site_adp_type
_atom_site_occupancy
_atom_site_site_symmetry_order
_atom_site_calc_flag
_atom_site_refinement_flags_posn
I1 I 0.33317(4) 0.63232(3) 0.64614(2) 0.04874(14) Uani 1 1 d .
F1 F -0.1589(5) 0.4644(4) 0.9051(3) 0.0788(10) Uani 1 1 d .
F2 F -0.2794(7) 0.2871(5) 1.0415(3) 0.1026(15) Uani 1 1 d .
F3 F -0.0570(8) 0.0723(4) 1.1139(3) 0.1072(16) Uani 1 1 d .
F4 F 0.2864(8) 0.0302(4) 1.0452(4) 0.1186(18) Uani 1 1 d .
F5 F 0.4090(6) 0.2073(4) 0.9071(4) 0.0954(13) Uani 1 1 d .
C1 C 0.2435(7) 0.5077(5) 0.7626(4) 0.0542(11) Uani 1 1 d .
C2 C 0.1920(7) 0.4322(5) 0.8269(4) 0.0557(12) Uani 1 1 d .
C3 C 0.1283(8) 0.3407(5) 0.9016(4) 0.0561(12) Uani 1 1 d .
C4 C -0.0467(9) 0.3578(6) 0.9380(4) 0.0614(14) Uani 1 1 d .
C5 C -0.1090(10) 0.2679(7) 1.0082(5) 0.0744(19) Uani 1 1 d .
C6 C 0.0028(12) 0.1590(7) 1.0451(5) 0.081(2) Uani 1 1 d .
C7 C 0.1778(11) 0.1378(6) 1.0099(5) 0.081(2) Uani 1 1 d .
C8 C 0.2405(9) 0.2279(6) 0.9401(5) 0.0710(16) Uani 1 1 d .
O1 O 0.4684(6) 1.1522(5) 0.2349(4) 0.0775(13) Uani 1 1 d .
O2 O 1.0239(6) 0.8439(5) 0.2784(4) 0.0818(12) Uani 1 1 d .
N1 N 0.4799(5) 0.7812(4) 0.4833(3) 0.0507(9) Uani 1 1 d .
C9 C 0.6541(7) 0.7444(5) 0.4533(4) 0.0498(10) Uani 1 1 d .
H9 H 0.716329 0.666841 0.486166 0.060 Uiso 1 1 calc R
C10 C 0.7484(6) 0.8134(5) 0.3768(4) 0.0447(10) Uani 1 1 d .
C11 C 0.6569(6) 0.9264(5) 0.3287(4) 0.0465(10) Uani 1 1 d .
H11 H 0.717292 0.976326 0.276497 0.056 Uiso 1 1 calc R
C12 C 0.4749(6) 0.9666(5) 0.3576(4) 0.0460(10) Uani 1 1 d .
C13 C 0.3939(7) 0.8898(5) 0.4356(4) 0.0498(10) Uani 1 1 d .
H13 H 0.270647 0.916079 0.455932 0.060 Uiso 1 1 calc R
C14 C 0.9383(6) 0.7684(5) 0.3488(4) 0.0495(10) Uani 1 1 d .
C15 C 1.0455(10) 0.6584(7) 0.3795(6) 0.087(2) Uani 1 1 d .
H15 H 1.018971 0.588704 0.425728 0.104 Uiso 1 1 calc R
C16 C 1.2203(11) 0.6714(11) 0.3227(9) 0.113(3) Uani 1 1 d .
H16 H 1.329054 0.611214 0.328777 0.136 Uiso 1 1 calc R
C17 C 1.1968(10) 0.7773(13) 0.2651(8) 0.111(3) Uani 1 1 d .
H17 H 1.287878 0.806199 0.218783 0.133 Uiso 1 1 calc R
C18 C 0.3751(7) 1.0865(6) 0.3107(4) 0.0529(11) Uani 1 1 d .
C19 C 0.2021(7) 1.1557(6) 0.3297(5) 0.0637(14) Uani 1 1 d .
H19 H 0.108005 1.132066 0.379179 0.076 Uiso 1 1 calc R
C20 C 0.1886(9) 1.2702(7) 0.2615(6) 0.0751(17) Uani 1 1 d .
H20 H 0.084210 1.338167 0.255610 0.090 Uiso 1 1 calc R
C21 C 0.3484(10) 1.2632(8) 0.2085(7) 0.090(2) Uani 1 1 d .
H21 H 0.377700 1.328349 0.157190 0.107 Uiso 1 1 calc R

loop_
_atom_site_aniso_label
_atom_site_aniso_U_11
_atom_site_aniso_U_22
_atom_site_aniso_U_33
_atom_site_aniso_U_23
_atom_site_aniso_U_13
_atom_site_aniso_U_12
I1 0.05035(19) 0.04850(19) 0.04195(19) 0.00719(12) -0.00387(12) -0.02299(13)
F1 0.094(3) 0.106(3) 0.0596(19) 0.0236(19) -0.0308(19) -0.061(2)
F2 0.130(4) 0.155(4) 0.067(2) 0.024(2) -0.023(2) -0.113(3)
F3 0.194(5) 0.084(2) 0.054(2) 0.0136(18) -0.004(2) -0.097(3)
F4 0.166(5) 0.059(2) 0.078(3) 0.0198(19) -0.004(3) -0.017(3)
F5 0.084(3) 0.078(2) 0.083(3) 0.017(2) 0.004(2) -0.0131(19)
C1 0.057(3) 0.058(3) 0.041(2) 0.003(2) -0.002(2) -0.027(2)
C2 0.070(3) 0.059(3) 0.036(2) -0.002(2) -0.005(2) -0.031(3)
C3 0.084(4) 0.052(3) 0.034(2) 0.0003(19) -0.004(2) -0.040(3)
C4 0.093(4) 0.070(3) 0.035(2) 0.005(2) -0.016(3) -0.050(3)
C5 0.115(5) 0.091(4) 0.039(3) 0.005(3) -0.006(3) -0.079(4)
C6 0.145(7) 0.067(4) 0.032(3) 0.003(2) 0.001(3) -0.068(4)
C7 0.136(6) 0.045(3) 0.043(3) 0.008(2) 0.000(3) -0.039(3)
C8 0.090(4) 0.060(3) 0.042(3) -0.003(2) 0.004(3) -0.027(3)
O1 0.071(2) 0.101(3) 0.092(3) 0.058(3) -0.048(2) -0.055(2)
O2 0.074(3) 0.105(3) 0.077(3) 0.015(2) -0.015(2) -0.054(3)
N1 0.056(2) 0.055(2) 0.044(2) 0.0073(18) -0.0104(18) -0.0307(19)
C9 0.061(3) 0.048(2) 0.042(2) 0.0046(19) -0.015(2) -0.023(2)
C10 0.054(2) 0.051(2) 0.034(2) -0.0003(18) -0.0134(19) -0.025(2)
C11 0.058(3) 0.061(3) 0.031(2) 0.0037(19) -0.0130(19) -0.035(2)
C12 0.056(3) 0.058(3) 0.037(2) 0.0061(19) -0.019(2) -0.032(2)
C13 0.054(3) 0.060(3) 0.042(2) 0.006(2) -0.012(2) -0.032(2)
C14 0.056(3) 0.059(3) 0.035(2) -0.002(2) -0.0106(19) -0.026(2)
C15 0.093(5) 0.062(4) 0.070(4) 0.002(3) -0.024(4) 0.007(3)
C16 0.070(5) 0.125(7) 0.118(7) -0.037(6) -0.048(5) 0.015(5)
C17 0.054(4) 0.170(9) 0.110(7) -0.044(7) -0.010(4) -0.052(5)
C18 0.063(3) 0.069(3) 0.048(3) 0.019(2) -0.026(2) -0.042(3)
C19 0.061(3) 0.081(4) 0.063(3) 0.021(3) -0.025(3) -0.038(3)
C20 0.072(4) 0.084(4) 0.088(4) 0.033(3) -0.049(3) -0.034(3)
C21 0.084(4) 0.112(5) 0.111(5) 0.070(5) -0.063(4) -0.060(4)

loop_
_atom_type_symbol
_atom_type_description
_atom_type_scat_dispersion_real
_atom_type_scat_dispersion_imag
_atom_type_scat_source
C C 0.0181 0.0091 'International Tables Vol C Tables 4.2.6.8 and 6.1.1.4'
H H 0.0000 0.0000 'International Tables Vol C Tables 4.2.6.8 and 6.1.1.4'
F F 0.0727 0.0534 'International Tables Vol C Tables 4.2.6.8 and 6.1.1.4'
I I -0.3257 6.8362 'International Tables Vol C Tables 4.2.6.8 and 6.1.1.4'
N N 0.0311 0.0180 'International Tables Vol C Tables 4.2.6.8 and 6.1.1.4'
O O 0.0492 0.0322 'International Tables Vol C Tables 4.2.6.8 and 6.1.1.4'

loop_
_geom_angle_atom_site_label_1
_geom_angle_atom_site_label_2
_geom_angle_atom_site_label_3
_geom_angle
C2 C1 I1 177.6(4)
C1 C2 C3 178.3(6)
C4 C3 C2 121.3(6)
C4 C3 C8 117.1(5)
C8 C3 C2 121.6(6)
F1 C4 C3 119.3(5)
F1 C4 C5 118.9(6)
C5 C4 C3 121.7(6)
F2 C5 C4 120.3(7)
F2 C5 C6 119.6(5)
C6 C5 C4 120.2(6)
F3 C6 C5 120.4(7)
F3 C6 C7 119.8(7)
C5 C6 C7 119.8(5)
F4 C7 C6 119.4(6)
F4 C7 C8 120.4(8)
C6 C7 C8 120.2(7)
F5 C8 C3 119.2(5)
F5 C8 C7 119.8(6)
C7 C8 C3 121.0(7)
C18 O1 C21 105.8(5)
C17 O2 C14 105.9(7)
C13 N1 C9 117.7(4)
N1 C9 H9 118.2
N1 C9 C10 123.5(4)
C10 C9 H9 118.2
C9 C10 C14 120.7(4)
C11 C10 C9 118.0(4)
C11 C10 C14 121.3(4)
C10 C11 H11 120.1
C10 C11 C12 119.8(4)
C12 C11 H11 120.1
C11 C12 C18 120.9(4)
C13 C12 C11 117.3(4)
C13 C12 C18 121.7(4)
N1 C13 C12 123.7(4)
N1 C13 H13 118.1
C12 C13 H13 118.1
O2 C14 C10 118.6(5)
C15 C14 O2 112.6(6)
C15 C14 C10 128.8(6)
C14 C15 H15 128.8
C14 C15 C16 102.4(7)
C16 C15 H15 128.8
C15 C16 H16 126.1
C17 C16 C15 107.8(7)
C17 C16 H16 126.1
O2 C17 H17 124.4
C16 C17 O2 111.3(8)
C16 C17 H17 124.4
O1 C18 C12 116.4(4)
C19 C18 O1 109.2(5)
C19 C18 C12 134.3(5)
C18 C19 H19 126.7
C18 C19 C20 106.7(5)
C20 C19 H19 126.7
C19 C20 H20 127.0
C21 C20 C19 106.0(6)
C21 C20 H20 127.0
O1 C21 H21 123.8
C20 C21 O1 112.3(6)
C20 C21 H21 123.8

loop_
_geom_bond_atom_site_label_1
_geom_bond_atom_site_label_2
_geom_bond_distance
I1 C1 2.040(5)
F1 C4 1.333(7)
F2 C5 1.339(8)
F3 C6 1.334(7)
F4 C7 1.338(9)
F5 C8 1.321(8)
C1 C2 1.186(7)
C2 C3 1.423(7)
C3 C4 1.382(8)
C3 C8 1.404(9)
C4 C5 1.379(8)
C5 C6 1.370(11)
C6 C7 1.372(11)
C7 C8 1.380(8)
O1 C18 1.356(6)
O1 C21 1.357(8)
O2 C14 1.363(7)
O2 C17 1.363(10)
N1 C9 1.342(6)
N1 C13 1.338(7)
C9 H9 0.9500
C9 C10 1.389(7)
C10 C11 1.388(7)
C10 C14 1.464(7)
C11 H11 0.9500
C11 C12 1.402(7)
C12 C13 1.395(7)
C12 C18 1.454(7)
C13 H13 0.9500
C14 C15 1.319(8)
C15 H15 0.9500
C15 C16 1.502(14)
C16 H16 0.9500
C16 C17 1.272(14)
C17 H17 0.9500
C18 C19 1.355(8)
C19 H19 0.9500
C19 C20 1.417(8)
C20 H20 0.9500
C20 C21 1.301(10)
C21 H21 0.9500
